data_7001971
loop_
_publ_author_name
'Holschumacher, Dirk'
'Taouss, Christina'
'Bannenberg, Thomas'
'Hrib, Cristian G.'
'Daniliuc, Constantin G.'
'Jones, Peter G.'
'Tamm, M.'

_publ_section_title
;
 Dehydrogenation reactivity of a frustrated carbene--borane Lewis pair
;
_journal_issue 35
_journal_name_full 'Dalton Transactions'
_journal_page_first 6927
_journal_paper_doi 10.1039/b908074k
_journal_year 2009
_chemical_formula_sum 'C33 H30 B F15 N2 O'
_chemical_formula_weight 766.40
_chemical_name_systematic
;
?
;
_space_group_IT_number 14
_symmetry_cell_setting monoclinic
_symmetry_space_group_name_Hall '-P 2yn'
_symmetry_space_group_name_H-M 'P 1 21/n 1'
_atom_sites_solution_hydrogens geom
_atom_sites_solution_primary direct
_atom_sites_solution_secondary difmap
_audit_creation_method SHELXL-97
_cell_angle_alpha 90.00
_cell_angle_beta 97.3740(10)
_cell_angle_gamma 90.00
_cell_formula_units_Z 4
_cell_length_a 10.16670(10)
_cell_length_b 20.9206(3)
_cell_length_c 15.2247(2)
_cell_measurement_reflns_used 15114
_cell_measurement_temperature 100(2)
_cell_measurement_theta_max 29.2314
_cell_measurement_theta_min 1.9414
_cell_volume 3211.41(7)
_computing_cell_refinement
;
CrysAlis RED, Oxford Diffraction Ltd.,
Version 1.171.32.36 (release 29-09-2008 CrysAlis171 .NET)
(compiled Sep 29 2008,12:11:20)
;
_computing_data_collection
;
CrysAlis RED, Oxford Diffraction Ltd.,
Version 1.171.32.36 (release 29-09-2008 CrysAlis171 .NET)
(compiled Sep 29 2008,12:11:20)
;
_computing_data_reduction
;
CrysAlis RED, Oxford Diffraction Ltd.,
Version 1.171.32.36 (release 29-09-2008 CrysAlis171 .NET)
(compiled Sep 29 2008,12:11:20)
;
_computing_molecular_graphics 'Siemens XP'
_computing_publication_material SHELXL-97
_computing_structure_refinement 'SHELXL-97 (Sheldrick, 1997)'
_computing_structure_solution 'SHELXS-97 (Sheldrick, 1990)'
_diffrn_ambient_temperature 100(2)
_diffrn_detector_area_resol_mean 16.1419
_diffrn_measured_fraction_theta_full 0.999
_diffrn_measured_fraction_theta_max 0.999
_diffrn_measurement_device_type 'Oxford Diffraction Xcalibur E'
_diffrn_measurement_method \w-scan
_diffrn_radiation_monochromator graphite
_diffrn_radiation_source 'Enhance (Mo) X-ray Source'
_diffrn_radiation_type 'Mo K\a'
_diffrn_radiation_wavelength 0.71073
_diffrn_reflns_av_R_equivalents 0.0517
_diffrn_reflns_av_sigmaI/netI 0.0712
_diffrn_reflns_limit_h_max 12
_diffrn_reflns_limit_h_min -12
_diffrn_reflns_limit_k_max 26
_diffrn_reflns_limit_k_min -26
_diffrn_reflns_limit_l_max 19
_diffrn_reflns_limit_l_min -19
_diffrn_reflns_number 67546
_diffrn_reflns_theta_full 26.37
_diffrn_reflns_theta_max 26.37
_diffrn_reflns_theta_min 1.95
_exptl_absorpt_coefficient_mu 0.156
_exptl_absorpt_correction_T_max 1.00000
_exptl_absorpt_correction_T_min 0.96601
_exptl_absorpt_correction_type multi-scan
_exptl_absorpt_process_details
;
CrysAlis RED, Oxford Diffraction Ltd.,
Version 1.171.32.36 (release 29-09-2008 CrysAlis171 .NET)
(compiled Sep 29 2008,12:11:20)
;
_exptl_crystal_colour clourless
_exptl_crystal_density_diffrn 1.585
_exptl_crystal_density_method 'not measured'
_exptl_crystal_description needle
_exptl_crystal_F_000 1560
_exptl_crystal_size_max 0.21
_exptl_crystal_size_mid 0.08
_exptl_crystal_size_min 0.08
_refine_diff_density_max 0.497
_refine_diff_density_min -0.372
_refine_diff_density_rms 0.045
_refine_ls_extinction_method none
_refine_ls_goodness_of_fit_ref 0.846
_refine_ls_hydrogen_treatment 'rigid methyls, others riding'
_refine_ls_matrix_type full
_refine_ls_number_parameters 475
_refine_ls_number_reflns 6570
_refine_ls_number_restraints 0
_refine_ls_restrained_S_all 0.846
_refine_ls_R_factor_all 0.0744
_refine_ls_R_factor_gt 0.0378
_refine_ls_shift/su_max 0.004
_refine_ls_shift/su_mean 0.000
_refine_ls_structure_factor_coef Fsqd
_refine_ls_weighting_details 'calc w=1/[\s^2^(Fo^2^)+(0.0467P)^2^] where P=(Fo^2^+2Fc^2^)/3'
_refine_ls_weighting_scheme calc
_refine_ls_wR_factor_gt 0.0809
_refine_ls_wR_factor_ref 0.0855
_reflns_number_gt 3855
_reflns_number_total 6570
_reflns_threshold_expression >2sigma(I)
_cod_data_source_file b908074k.txt
_cod_data_source_block dhol41
_cod_original_sg_symbol_H-M 'P 21/n'
_cod_database_code 7001971

loop_
_symmetry_equiv_pos_as_xyz
'x, y, z'
'-x+1/2, y+1/2, -z+1/2'
'-x, -y, -z'
'x-1/2, -y-1/2, z-1/2'

loop_
_atom_site_label
_atom_site_type_symbol
_atom_site_fract_x
_atom_site_fract_y
_atom_site_fract_z
_atom_site_U_iso_or_equiv
_atom_site_adp_type
_atom_site_occupancy
_atom_site_symmetry_multiplicity
_atom_site_calc_flag
_atom_site_refinement_flags
_atom_site_disorder_assembly
_atom_site_disorder_group
B B 0.6136(2) 0.07841(11) 0.27256(14) 0.0211(5) Uani 1 1 d . . .
O O 0.56633(12) 0.10924(6) 0.34845(8) 0.0214(3) Uani 1 1 d . . .
N1 N 0.63807(15) 0.30760(8) 0.53084(10) 0.0216(4) Uani 1 1 d . . .
N2 N 0.63503(15) 0.26044(8) 0.66089(10) 0.0229(4) Uani 1 1 d . . .
F1 F 0.32121(10) 0.05816(6) 0.29862(7) 0.0299(3) Uani 1 1 d . . .
F2 F 0.14487(11) -0.00783(6) 0.19412(8) 0.0361(3) Uani 1 1 d . . .
F3 F 0.21548(11) -0.07475(6) 0.05409(7) 0.0372(3) Uani 1 1 d . . .
F4 F 0.47281(11) -0.07304(6) 0.02203(7) 0.0325(3) Uani 1 1 d . . .
F5 F 0.65235(10) -0.00323(5) 0.12300(7) 0.0273(3) Uani 1 1 d . . .
F6 F 0.85314(11) 0.14451(6) 0.34222(8) 0.0351(3) Uani 1 1 d . . .
F7 F 1.08631(11) 0.09614(7) 0.40834(9) 0.0481(4) Uani 1 1 d . . .
F8 F 1.12624(12) -0.03277(7) 0.41177(9) 0.0513(4) Uani 1 1 d . . .
F9 F 0.92200(13) -0.11157(6) 0.34861(8) 0.0498(4) Uani 1 1 d . . .
F10 F 0.68751(11) -0.06515(6) 0.28657(8) 0.0352(3) Uani 1 1 d . . .
F11 F 0.83490(10) 0.09830(5) 0.15443(7) 0.0269(3) Uani 1 1 d . . .
F12 F 0.84806(10) 0.19250(5) 0.04088(7) 0.0288(3) Uani 1 1 d . . .
F13 F 0.65440(11) 0.28310(6) 0.01641(7) 0.0293(3) Uani 1 1 d . . .
F14 F 0.44082(10) 0.27365(5) 0.10633(7) 0.0277(3) Uani 1 1 d . . .
F15 F 0.42434(10) 0.18027(5) 0.22182(7) 0.0256(3) Uani 1 1 d . . .
C1 C 0.63556(16) 0.25246(10) 0.57434(12) 0.0191(4) Uani 1 1 d . . .
C2 C 0.6492(2) 0.36045(10) 0.59532(13) 0.0295(5) Uani 1 1 d . . .
H2A H 0.5820 0.3938 0.5778 0.035 Uiso 1 1 calc R . .
H2B H 0.7386 0.3800 0.6009 0.035 Uiso 1 1 calc R . .
C3 C 0.6249(2) 0.32889(10) 0.68060(13) 0.0271(5) Uani 1 1 d . . .
H3A H 0.6927 0.3418 0.7300 0.033 Uiso 1 1 calc R . .
H3B H 0.5359 0.3397 0.6960 0.033 Uiso 1 1 calc R . .
C4 C 0.66819(19) 0.32063(10) 0.43766(13) 0.0266(5) Uani 1 1 d . . .
C5 C 0.8140(2) 0.30732(12) 0.43356(15) 0.0426(6) Uani 1 1 d . . .
H5A H 0.8679 0.3326 0.4789 0.064 Uiso 1 1 calc R . .
H5B H 0.8363 0.3190 0.3749 0.064 Uiso 1 1 calc R . .
H5C H 0.8318 0.2618 0.4442 0.064 Uiso 1 1 calc R . .
C6 C 0.5804(2) 0.28228(12) 0.36879(14) 0.0408(6) Uani 1 1 d . . .
H6A H 0.6038 0.2369 0.3748 0.061 Uiso 1 1 calc R . .
H6B H 0.5933 0.2971 0.3094 0.061 Uiso 1 1 calc R . .
H6C H 0.4873 0.2880 0.3776 0.061 Uiso 1 1 calc R . .
C7 C 0.6386(2) 0.39107(11) 0.41781(16) 0.0453(6) Uani 1 1 d . . .
H7A H 0.5448 0.3997 0.4218 0.068 Uiso 1 1 calc R . .
H7B H 0.6581 0.4011 0.3580 0.068 Uiso 1 1 calc R . .
H7C H 0.6939 0.4176 0.4609 0.068 Uiso 1 1 calc R . .
C8 C 0.6337(2) 0.21091(11) 0.73302(13) 0.0296(5) Uani 1 1 d . . .
C9 C 0.7600(2) 0.16894(13) 0.73819(15) 0.0480(7) Uani 1 1 d . . .
H9A H 0.7702 0.1446 0.7936 0.072 Uiso 1 1 calc R . .
H9B H 0.8378 0.1964 0.7363 0.072 Uiso 1 1 calc R . .
H9C H 0.7521 0.1394 0.6879 0.072 Uiso 1 1 calc R . .
C10 C 0.5097(2) 0.17075(13) 0.71979(15) 0.0475(7) Uani 1 1 d . . .
H10A H 0.4317 0.1987 0.7143 0.071 Uiso 1 1 calc R . .
H10B H 0.5080 0.1422 0.7707 0.071 Uiso 1 1 calc R . .
H10C H 0.5089 0.1452 0.6657 0.071 Uiso 1 1 calc R . .
C11 C 0.6420(2) 0.24508(12) 0.82176(14) 0.0471(7) Uani 1 1 d . . .
H11A H 0.5656 0.2736 0.8218 0.071 Uiso 1 1 calc R . .
H11B H 0.7240 0.2702 0.8314 0.071 Uiso 1 1 calc R . .
H11C H 0.6418 0.2135 0.8693 0.071 Uiso 1 1 calc R . .
C12 C 0.62538(18) 0.18807(10) 0.53093(13) 0.0234(5) Uani 1 1 d . . .
H12A H 0.6637 0.1555 0.5740 0.028 Uiso 1 1 calc R . .
H12B H 0.6780 0.1881 0.4806 0.028 Uiso 1 1 calc R . .
C13 C 0.48185(19) 0.16998(10) 0.49730(13) 0.0255(5) Uani 1 1 d . . .
H13A H 0.4237 0.1842 0.5409 0.031 Uiso 1 1 calc R . .
H13B H 0.4538 0.1927 0.4410 0.031 Uiso 1 1 calc R . .
C14 C 0.4644(2) 0.09846(10) 0.48236(13) 0.0297(5) Uani 1 1 d . . .
H14A H 0.3727 0.0900 0.4544 0.036 Uiso 1 1 calc R . .
H14B H 0.4768 0.0765 0.5404 0.036 Uiso 1 1 calc R . .
C15 C 0.5611(2) 0.07069(10) 0.42416(13) 0.0286(5) Uani 1 1 d . . .
H15A H 0.6506 0.0680 0.4584 0.034 Uiso 1 1 calc R . .
H15B H 0.5329 0.0269 0.4056 0.034 Uiso 1 1 calc R . .
C21 C 0.50007(18) 0.03024(9) 0.21826(12) 0.0193(4) Uani 1 1 d . . .
C22 C 0.36722(19) 0.02667(9) 0.23119(12) 0.0219(5) Uani 1 1 d . . .
C23 C 0.27275(19) -0.00751(10) 0.17768(13) 0.0245(5) Uani 1 1 d . . .
C24 C 0.3070(2) -0.04063(10) 0.10681(13) 0.0246(5) Uani 1 1 d . . .
C25 C 0.4365(2) -0.03969(10) 0.09071(12) 0.0237(5) Uani 1 1 d . . .
C26 C 0.52741(18) -0.00418(9) 0.14489(12) 0.0204(4) Uani 1 1 d . . .
C31 C 0.75720(19) 0.04255(10) 0.30766(12) 0.0220(5) Uani 1 1 d . . .
C32 C 0.8647(2) 0.07987(11) 0.34228(13) 0.0280(5) Uani 1 1 d . . .
C33 C 0.9873(2) 0.05650(11) 0.37702(14) 0.0314(5) Uani 1 1 d . . .
C34 C 1.0073(2) -0.00806(12) 0.37917(14) 0.0358(6) Uani 1 1 d . . .
C35 C 0.9054(2) -0.04775(11) 0.34772(14) 0.0322(5) Uani 1 1 d . . .
C36 C 0.7838(2) -0.02184(10) 0.31421(13) 0.0264(5) Uani 1 1 d . . .
C41 C 0.63156(18) 0.13513(9) 0.19918(12) 0.0183(4) Uani 1 1 d . . .
C42 C 0.53474(17) 0.18158(9) 0.18052(12) 0.0181(4) Uani 1 1 d . . .
C43 C 0.54045(17) 0.23067(9) 0.12078(12) 0.0191(4) Uani 1 1 d . . .
C44 C 0.64674(18) 0.23529(9) 0.07419(12) 0.0205(5) Uani 1 1 d . . .
C45 C 0.74348(18) 0.18976(10) 0.08731(12) 0.0207(5) Uani 1 1 d . . .
C46 C 0.73394(18) 0.14122(9) 0.14767(12) 0.0200(4) Uani 1 1 d . . .

loop_
_atom_site_aniso_label
_atom_site_aniso_U_11
_atom_site_aniso_U_22
_atom_site_aniso_U_33
_atom_site_aniso_U_23
_atom_site_aniso_U_13
_atom_site_aniso_U_12
B 0.0218(12) 0.0174(14) 0.0246(13) -0.0014(10) 0.0043(10) 0.0000(10)
O 0.0291(7) 0.0164(8) 0.0195(7) 0.0011(6) 0.0058(6) 0.0002(6)
N1 0.0208(9) 0.0206(10) 0.0235(9) 0.0008(7) 0.0028(7) -0.0023(7)
N2 0.0241(9) 0.0245(11) 0.0204(9) -0.0006(7) 0.0039(7) -0.0029(8)
F1 0.0281(6) 0.0309(8) 0.0328(7) -0.0076(5) 0.0121(5) -0.0019(5)
F2 0.0252(7) 0.0410(8) 0.0430(7) -0.0040(6) 0.0078(5) -0.0087(6)
F3 0.0401(7) 0.0361(8) 0.0340(7) -0.0061(6) -0.0006(6) -0.0158(6)
F4 0.0450(7) 0.0267(7) 0.0263(7) -0.0085(5) 0.0064(5) 0.0004(6)
F5 0.0262(6) 0.0264(7) 0.0308(7) -0.0044(5) 0.0095(5) 0.0021(5)
F6 0.0304(7) 0.0232(8) 0.0489(8) -0.0047(6) -0.0056(6) -0.0009(6)
F7 0.0283(7) 0.0543(10) 0.0568(9) -0.0071(7) -0.0125(6) -0.0014(7)
F8 0.0375(8) 0.0591(11) 0.0537(9) 0.0057(7) -0.0079(7) 0.0221(7)
F9 0.0602(9) 0.0284(9) 0.0589(9) 0.0072(7) 0.0001(7) 0.0203(7)
F10 0.0420(7) 0.0183(7) 0.0436(7) 0.0040(6) -0.0006(6) 0.0015(6)
F11 0.0221(6) 0.0233(7) 0.0370(7) 0.0005(5) 0.0101(5) 0.0042(5)
F12 0.0268(6) 0.0296(7) 0.0329(7) -0.0003(5) 0.0148(5) -0.0035(5)
F13 0.0381(7) 0.0246(7) 0.0265(6) 0.0063(5) 0.0090(5) -0.0020(5)
F14 0.0272(6) 0.0219(7) 0.0341(7) 0.0055(5) 0.0050(5) 0.0058(5)
F15 0.0221(6) 0.0245(7) 0.0319(6) 0.0035(5) 0.0107(5) 0.0033(5)
C1 0.0107(10) 0.0258(13) 0.0207(11) 0.0013(9) 0.0017(8) -0.0007(9)
C2 0.0315(12) 0.0225(13) 0.0341(13) -0.0038(10) 0.0019(10) -0.0020(10)
C3 0.0234(11) 0.0273(13) 0.0306(12) -0.0064(10) 0.0030(9) 0.0017(10)
C4 0.0285(12) 0.0288(13) 0.0231(11) 0.0084(10) 0.0059(9) -0.0063(10)
C5 0.0398(14) 0.0534(18) 0.0374(14) 0.0093(12) 0.0160(11) -0.0053(12)
C6 0.0506(15) 0.0449(16) 0.0258(12) 0.0103(11) 0.0010(11) -0.0093(12)
C7 0.0570(16) 0.0349(16) 0.0431(14) 0.0138(12) 0.0032(12) -0.0061(12)
C8 0.0332(12) 0.0380(15) 0.0187(11) 0.0033(10) 0.0079(9) -0.0114(11)
C9 0.0556(16) 0.0517(18) 0.0368(14) 0.0185(12) 0.0062(12) 0.0027(13)
C10 0.0509(16) 0.065(2) 0.0273(13) 0.0102(12) 0.0074(11) -0.0243(14)
C11 0.0711(17) 0.0480(17) 0.0229(12) -0.0019(11) 0.0085(12) -0.0100(14)
C12 0.0258(11) 0.0219(12) 0.0234(11) 0.0012(9) 0.0065(9) -0.0010(9)
C13 0.0287(12) 0.0258(13) 0.0226(11) -0.0005(9) 0.0056(9) -0.0025(10)
C14 0.0419(13) 0.0237(13) 0.0240(11) 0.0011(9) 0.0066(10) -0.0078(10)
C15 0.0426(13) 0.0153(12) 0.0285(12) 0.0016(9) 0.0065(10) -0.0005(10)
C21 0.0237(11) 0.0113(11) 0.0233(11) 0.0037(8) 0.0042(9) 0.0016(8)
C22 0.0297(12) 0.0158(12) 0.0209(11) -0.0006(9) 0.0058(9) 0.0021(9)
C23 0.0197(11) 0.0234(13) 0.0306(12) 0.0056(10) 0.0048(9) -0.0039(9)
C24 0.0322(13) 0.0164(12) 0.0236(11) 0.0003(9) -0.0021(10) -0.0078(10)
C25 0.0362(13) 0.0167(12) 0.0189(11) -0.0008(9) 0.0057(10) 0.0009(10)
C26 0.0216(11) 0.0151(11) 0.0249(11) 0.0021(9) 0.0046(9) 0.0009(9)
C31 0.0268(11) 0.0192(12) 0.0202(11) -0.0002(9) 0.0041(9) 0.0013(9)
C32 0.0310(12) 0.0244(14) 0.0280(12) 0.0001(10) 0.0016(10) 0.0050(10)
C33 0.0268(12) 0.0356(15) 0.0306(12) -0.0023(10) -0.0001(10) 0.0025(11)
C34 0.0288(13) 0.0469(17) 0.0302(13) 0.0026(11) -0.0019(10) 0.0122(12)
C35 0.0428(14) 0.0225(14) 0.0316(13) 0.0066(10) 0.0064(11) 0.0158(11)
C36 0.0308(12) 0.0233(13) 0.0249(11) -0.0015(9) 0.0024(10) -0.0037(10)
C41 0.0190(10) 0.0163(11) 0.0190(10) -0.0043(8) 0.0004(8) -0.0032(9)
C42 0.0142(10) 0.0193(12) 0.0214(10) -0.0027(9) 0.0045(8) -0.0023(9)
C43 0.0167(10) 0.0152(11) 0.0243(11) -0.0036(8) -0.0017(9) 0.0032(8)
C44 0.0276(11) 0.0162(12) 0.0170(10) -0.0004(8) 0.0006(9) -0.0059(9)
C45 0.0190(10) 0.0227(12) 0.0213(11) -0.0050(9) 0.0062(8) -0.0043(9)
C46 0.0176(10) 0.0177(12) 0.0244(11) -0.0060(9) 0.0019(9) 0.0006(9)

loop_
_atom_type_symbol
_atom_type_description
_atom_type_scat_dispersion_real
_atom_type_scat_dispersion_imag
_atom_type_scat_source
C C 0.0033 0.0016 'International Tables Vol C Tables 4.2.6.8 and 6.1.1.4'
H H 0.0000 0.0000 'International Tables Vol C Tables 4.2.6.8 and 6.1.1.4'
B B 0.0013 0.0007 'International Tables Vol C Tables 4.2.6.8 and 6.1.1.4'
N N 0.0061 0.0033 'International Tables Vol C Tables 4.2.6.8 and 6.1.1.4'
F F 0.0171 0.0103 'International Tables Vol C Tables 4.2.6.8 and 6.1.1.4'
O O 0.0106 0.0060 'International Tables Vol C Tables 4.2.6.8 and 6.1.1.4'

loop_
_geom_angle_atom_site_label_1
_geom_angle_atom_site_label_2
_geom_angle_atom_site_label_3
_geom_angle
_geom_angle_site_symmetry_1
_geom_angle_site_symmetry_3
_geom_angle_publ_flag
O B C41 107.09(17) . . ?
O B C31 108.01(15) . . ?
C41 B C31 111.75(16) . . ?
O B C21 112.50(16) . . ?
C41 B C21 103.16(14) . . ?
C31 B C21 114.11(17) . . ?
C15 O B 116.40(15) . . ?
C1 N1 C2 108.87(16) . . ?
C1 N1 C4 129.86(17) . . ?
C2 N1 C4 118.80(16) . . ?
C1 N2 C3 109.52(16) . . ?
C1 N2 C8 129.49(17) . . ?
C3 N2 C8 120.82(16) . . ?
N2 C1 N1 112.77(18) . . ?
N2 C1 C12 122.79(18) . . ?
N1 C1 C12 124.33(17) . . ?
N1 C2 C3 103.80(17) . . ?
N2 C3 C2 103.17(16) . . ?
N1 C4 C6 112.38(16) . . ?
N1 C4 C5 108.76(16) . . ?
C6 C4 C5 111.46(19) . . ?
N1 C4 C7 107.51(17) . . ?
C6 C4 C7 106.87(17) . . ?
C5 C4 C7 109.74(18) . . ?
C10 C8 N2 111.75(16) . . ?
C10 C8 C11 109.33(18) . . ?
N2 C8 C11 108.58(18) . . ?
C10 C8 C9 111.4(2) . . ?
N2 C8 C9 109.92(16) . . ?
C11 C8 C9 105.66(18) . . ?
C1 C12 C13 112.26(16) . . ?
C14 C13 C12 112.41(17) . . ?
C13 C14 C15 113.05(17) . . ?
O C15 C14 110.60(16) . . ?
C26 C21 C22 112.61(17) . . ?
C26 C21 B 121.01(17) . . ?
C22 C21 B 125.75(17) . . ?
F1 C22 C23 114.77(17) . . ?
F1 C22 C21 121.17(17) . . ?
C23 C22 C21 124.06(18) . . ?
F2 C23 C24 119.47(17) . . ?
F2 C23 C22 120.41(18) . . ?
C24 C23 C22 120.12(18) . . ?
F3 C24 C23 120.74(18) . . ?
F3 C24 C25 120.36(18) . . ?
C23 C24 C25 118.90(18) . . ?
F4 C25 C24 119.80(18) . . ?
F4 C25 C26 121.00(18) . . ?
C24 C25 C26 119.20(18) . . ?
F5 C26 C25 116.11(17) . . ?
F5 C26 C21 118.81(16) . . ?
C25 C26 C21 125.09(18) . . ?
C36 C31 C32 112.62(18) . . ?
C36 C31 B 128.33(18) . . ?
C32 C31 B 118.83(18) . . ?
F6 C32 C33 115.29(18) . . ?
F6 C32 C31 119.69(17) . . ?
C33 C32 C31 125.0(2) . . ?
F7 C33 C34 119.94(19) . . ?
F7 C33 C32 121.1(2) . . ?
C34 C33 C32 119.0(2) . . ?
F8 C34 C33 120.8(2) . . ?
F8 C34 C35 120.0(2) . . ?
C33 C34 C35 119.2(2) . . ?
F9 C35 C34 120.71(19) . . ?
F9 C35 C36 119.8(2) . . ?
C34 C35 C36 119.5(2) . . ?
F10 C36 C31 120.19(17) . . ?
F10 C36 C35 115.20(19) . . ?
C31 C36 C35 124.6(2) . . ?
C42 C41 C46 112.60(17) . . ?
C42 C41 B 120.24(17) . . ?
C46 C41 B 127.09(17) . . ?
F15 C42 C43 115.40(16) . . ?
F15 C42 C41 119.94(17) . . ?
C43 C42 C41 124.66(17) . . ?
F14 C43 C44 119.57(17) . . ?
F14 C43 C42 120.61(17) . . ?
C44 C43 C42 119.81(17) . . ?
F13 C44 C45 121.00(17) . . ?
F13 C44 C43 120.55(17) . . ?
C45 C44 C43 118.45(18) . . ?
F12 C45 C44 119.61(17) . . ?
F12 C45 C46 120.42(17) . . ?
C44 C45 C46 119.96(18) . . ?
F11 C46 C45 114.81(16) . . ?
F11 C46 C41 120.75(17) . . ?
C45 C46 C41 124.44(18) . . ?

loop_
_geom_bond_atom_site_label_1
_geom_bond_atom_site_label_2
_geom_bond_distance
_geom_bond_site_symmetry_2
_geom_bond_publ_flag
B O 1.457(2) . ?
B C41 1.656(3) . ?
B C31 1.667(3) . ?
B C21 1.669(3) . ?
O C15 1.413(2) . ?
N1 C1 1.332(2) . ?
N1 C2 1.473(3) . ?
N1 C4 1.514(2) . ?
N2 C1 1.329(2) . ?
N2 C3 1.470(3) . ?
N2 C8 1.511(3) . ?
F1 C22 1.353(2) . ?
F2 C23 1.355(2) . ?
F3 C24 1.352(2) . ?
F4 C25 1.347(2) . ?
F5 C26 1.354(2) . ?
F6 C32 1.357(2) . ?
F7 C33 1.344(2) . ?
F8 C34 1.349(2) . ?
F9 C35 1.346(2) . ?
F10 C36 1.361(2) . ?
F11 C46 1.358(2) . ?
F12 C45 1.351(2) . ?
F13 C44 1.341(2) . ?
F14 C43 1.351(2) . ?
F15 C42 1.355(2) . ?
C1 C12 1.498(3) . ?
C2 C3 1.505(3) . ?
C4 C6 1.516(3) . ?
C4 C5 1.517(3) . ?
C4 C7 1.527(3) . ?
C8 C10 1.506(3) . ?
C8 C11 1.521(3) . ?
C8 C9 1.549(3) . ?
C12 C13 1.531(3) . ?
C13 C14 1.520(3) . ?
C14 C15 1.521(3) . ?
C21 C26 1.387(3) . ?
C21 C22 1.392(3) . ?
C22 C23 1.377(3) . ?
C23 C24 1.365(3) . ?
C24 C25 1.369(3) . ?
C25 C26 1.375(3) . ?
C31 C36 1.375(3) . ?
C31 C32 1.391(3) . ?
C32 C33 1.380(3) . ?
C33 C34 1.366(3) . ?
C34 C35 1.366(3) . ?
C35 C36 1.385(3) . ?
C41 C42 1.386(3) . ?
C41 C46 1.387(3) . ?
C42 C43 1.378(3) . ?
C43 C44 1.370(3) . ?
C44 C45 1.365(3) . ?
C45 C46 1.381(3) . ?

loop_
_geom_torsion_atom_site_label_1
_geom_torsion_atom_site_label_2
_geom_torsion_atom_site_label_3
_geom_torsion_atom_site_label_4
_geom_torsion
_geom_torsion_site_symmetry_1
_geom_torsion_site_symmetry_2
_geom_torsion_site_symmetry_3
_geom_torsion_site_symmetry_4
_geom_torsion_publ_flag
C41 B O C15 -171.80(15) . . . . ?
C31 B O C15 -51.3(2) . . . . ?
C21 B O C15 75.5(2) . . . . ?
C3 N2 C1 N1 5.2(2) . . . . ?
C8 N2 C1 N1 -179.38(17) . . . . ?
C3 N2 C1 C12 -171.04(16) . . . . ?
C8 N2 C1 C12 4.4(3) . . . . ?
C2 N1 C1 N2 4.0(2) . . . . ?
C4 N1 C1 N2 165.58(16) . . . . ?
C2 N1 C1 C12 -179.76(16) . . . . ?
C4 N1 C1 C12 -18.2(3) . . . . ?
C1 N1 C2 C3 -11.1(2) . . . . ?
C4 N1 C2 C3 -175.01(15) . . . . ?
C1 N2 C3 C2 -11.8(2) . . . . ?
C8 N2 C3 C2 172.38(16) . . . . ?
N1 C2 C3 N2 13.25(19) . . . . ?
C1 N1 C4 C6 55.2(3) . . . . ?
C2 N1 C4 C6 -144.84(18) . . . . ?
C1 N1 C4 C5 -68.7(2) . . . . ?
C2 N1 C4 C5 91.3(2) . . . . ?
C1 N1 C4 C7 172.48(18) . . . . ?
C2 N1 C4 C7 -27.5(2) . . . . ?
C1 N2 C8 C10 -62.7(3) . . . . ?
C3 N2 C8 C10 112.2(2) . . . . ?
C1 N2 C8 C11 176.61(18) . . . . ?
C3 N2 C8 C11 -8.4(2) . . . . ?
C1 N2 C8 C9 61.5(2) . . . . ?
C3 N2 C8 C9 -123.57(19) . . . . ?
N2 C1 C12 C13 92.4(2) . . . . ?
N1 C1 C12 C13 -83.4(2) . . . . ?
C1 C12 C13 C14 -160.51(17) . . . . ?
C12 C13 C14 C15 -52.3(2) . . . . ?
B O C15 C14 -158.11(16) . . . . ?
C13 C14 C15 O -46.5(2) . . . . ?
O B C21 C26 -178.95(17) . . . . ?
C41 B C21 C26 66.0(2) . . . . ?
C31 B C21 C26 -55.4(2) . . . . ?
O B C21 C22 10.8(3) . . . . ?
C41 B C21 C22 -104.2(2) . . . . ?
C31 B C21 C22 134.34(19) . . . . ?
C26 C21 C22 F1 -178.80(17) . . . . ?
B C21 C22 F1 -7.9(3) . . . . ?
C26 C21 C22 C23 0.4(3) . . . . ?
B C21 C22 C23 171.31(19) . . . . ?
F1 C22 C23 F2 0.1(3) . . . . ?
C21 C22 C23 F2 -179.09(18) . . . . ?
F1 C22 C23 C24 179.21(18) . . . . ?
C21 C22 C23 C24 0.0(3) . . . . ?
F2 C23 C24 F3 -1.4(3) . . . . ?
C22 C23 C24 F3 179.53(17) . . . . ?
F2 C23 C24 C25 179.72(18) . . . . ?
C22 C23 C24 C25 0.6(3) . . . . ?
F3 C24 C25 F4 -0.1(3) . . . . ?
C23 C24 C25 F4 178.77(17) . . . . ?
F3 C24 C25 C26 179.47(17) . . . . ?
C23 C24 C25 C26 -1.6(3) . . . . ?
F4 C25 C26 F5 2.3(3) . . . . ?
C24 C25 C26 F5 -177.33(17) . . . . ?
F4 C25 C26 C21 -178.24(18) . . . . ?
C24 C25 C26 C21 2.2(3) . . . . ?
C22 C21 C26 F5 178.01(16) . . . . ?
B C21 C26 F5 6.6(3) . . . . ?
C22 C21 C26 C25 -1.5(3) . . . . ?
B C21 C26 C25 -172.89(18) . . . . ?
O B C31 C36 110.9(2) . . . . ?
C41 B C31 C36 -131.6(2) . . . . ?
C21 B C31 C36 -15.0(3) . . . . ?
O B C31 C32 -63.2(2) . . . . ?
C41 B C31 C32 54.3(2) . . . . ?
C21 B C31 C32 170.87(17) . . . . ?
C36 C31 C32 F6 -178.75(18) . . . . ?
B C31 C32 F6 -3.7(3) . . . . ?
C36 C31 C32 C33 2.2(3) . . . . ?
B C31 C32 C33 177.16(19) . . . . ?
F6 C32 C33 F7 0.2(3) . . . . ?
C31 C32 C33 F7 179.31(19) . . . . ?
F6 C32 C33 C34 -179.72(19) . . . . ?
C31 C32 C33 C34 -0.6(3) . . . . ?
F7 C33 C34 F8 -0.6(3) . . . . ?
C32 C33 C34 F8 179.30(18) . . . . ?
F7 C33 C34 C35 179.48(19) . . . . ?
C32 C33 C34 C35 -0.6(3) . . . . ?
F8 C34 C35 F9 -0.2(3) . . . . ?
C33 C34 C35 F9 179.8(2) . . . . ?
F8 C34 C35 C36 -179.84(18) . . . . ?
C33 C34 C35 C36 0.1(3) . . . . ?
C32 C31 C36 F10 177.44(17) . . . . ?
B C31 C36 F10 3.0(3) . . . . ?
C32 C31 C36 C35 -2.7(3) . . . . ?
B C31 C36 C35 -177.16(19) . . . . ?
F9 C35 C36 F10 1.9(3) . . . . ?
C34 C35 C36 F10 -178.40(18) . . . . ?
F9 C35 C36 C31 -177.91(19) . . . . ?
C34 C35 C36 C31 1.8(3) . . . . ?
O B C41 C42 -44.1(2) . . . . ?
C31 B C41 C42 -162.18(16) . . . . ?
C21 B C41 C42 74.8(2) . . . . ?
O B C41 C46 139.28(18) . . . . ?
C31 B C41 C46 21.2(3) . . . . ?
C21 B C41 C46 -101.8(2) . . . . ?
C46 C41 C42 F15 176.48(16) . . . . ?
B C41 C42 F15 -0.6(3) . . . . ?
C46 C41 C42 C43 -3.0(3) . . . . ?
B C41 C42 C43 179.94(18) . . . . ?
F15 C42 C43 F14 0.1(3) . . . . ?
C41 C42 C43 F14 179.54(16) . . . . ?
F15 C42 C43 C44 -178.56(16) . . . . ?
C41 C42 C43 C44 0.9(3) . . . . ?
F14 C43 C44 F13 2.0(3) . . . . ?
C42 C43 C44 F13 -179.39(16) . . . . ?
F14 C43 C44 C45 -177.32(16) . . . . ?
C42 C43 C44 C45 1.3(3) . . . . ?
F13 C44 C45 F12 -0.6(3) . . . . ?
C43 C44 C45 F12 178.69(16) . . . . ?
F13 C44 C45 C46 179.52(16) . . . . ?
C43 C44 C45 C46 -1.2(3) . . . . ?
F12 C45 C46 F11 -0.7(3) . . . . ?
C44 C45 C46 F11 179.26(15) . . . . ?
F12 C45 C46 C41 178.94(16) . . . . ?
C44 C45 C46 C41 -1.2(3) . . . . ?
C42 C41 C46 F11 -177.35(16) . . . . ?
B C41 C46 F11 -0.5(3) . . . . ?
C42 C41 C46 C45 3.1(3) . . . . ?
B C41 C46 C45 179.94(18) . . . . ?
